data_2218744
loop_
_publ_author_name
'Gowda, B. Thimme'
'Foro, Sabine'
'Sowmya, B. P.'
'Nirmala, P. G.'
'Fuess, Hartmut'

_publ_section_title
;
 <i>N</i>-(4-Chlorophenylsulfonyl)-2,2,2-trimethylacetamide
;
_journal_coeditor_code IS2303
_journal_issue 7
_journal_name_full 'Acta Crystallographica Section E'
_journal_page_first o1279
_journal_paper_doi 10.1107/S1600536808017583
_journal_volume 64
_journal_year 2008
_chemical_formula_iupac 'C11 H14 Cl N O3 S'
_chemical_formula_moiety 'C11 H14 Cl N O3 S'
_chemical_formula_sum 'C11 H14 Cl N O3 S'
_chemical_formula_weight 275.74
_chemical_name_systematic
;
<i>N</i>-(4-Chlorophenylsulfonyl)-2,2,2-trimethylacetamide
;
_space_group_IT_number 2
_symmetry_cell_setting triclinic
_symmetry_space_group_name_Hall '-P 1'
_symmetry_space_group_name_H-M 'P -1'
_atom_sites_solution_hydrogens geom
_atom_sites_solution_primary direct
_atom_sites_solution_secondary difmap
_audit_creation_method SHELXL-97
_cell_angle_alpha 67.13(2)
_cell_angle_beta 79.76(2)
_cell_angle_gamma 88.46(2)
_cell_formula_units_Z 2
_cell_length_a 6.034(2)
_cell_length_b 10.695(2)
_cell_length_c 11.134(2)
_cell_measurement_reflns_used 2338
_cell_measurement_temperature 299(2)
_cell_measurement_theta_max 27.94
_cell_measurement_theta_min 2.25
_cell_volume 650.8(3)
_computing_cell_refinement
;
CrysAlis RED (Oxford Diffraction, 2007)
;
_computing_data_collection
;
CrysAlis CCD (Oxford Diffraction, 2007)
;
_computing_data_reduction
;
CrysAlis RED (Oxford Diffraction, 2007)
;
_computing_molecular_graphics 'PLATON (Spek, 2003)'
_computing_publication_material 'SHELXL97 (Sheldrick, 2008)'
_computing_structure_refinement 'SHELXL97 (Sheldrick, 2008)'
_computing_structure_solution 'SHELXS97 (Sheldrick, 2008)'
_diffrn_ambient_temperature 299(2)
_diffrn_measured_fraction_theta_full 0.974
_diffrn_measured_fraction_theta_max 0.974
_diffrn_measurement_device_type 'Oxford Diffraction Xcalibur'
_diffrn_measurement_method '\f and \w'
_diffrn_radiation_monochromator graphite
_diffrn_radiation_source 'fine-focus sealed tube'
_diffrn_radiation_type MoK\a
_diffrn_radiation_wavelength 0.71073
_diffrn_reflns_av_R_equivalents 0.0229
_diffrn_reflns_av_sigmaI/netI 0.0221
_diffrn_reflns_limit_h_max 7
_diffrn_reflns_limit_h_min -6
_diffrn_reflns_limit_k_max 13
_diffrn_reflns_limit_k_min -13
_diffrn_reflns_limit_l_max 13
_diffrn_reflns_limit_l_min -13
_diffrn_reflns_number 7016
_diffrn_reflns_theta_full 26.36
_diffrn_reflns_theta_max 26.36
_diffrn_reflns_theta_min 2.26
_diffrn_standards_decay_% 0
_diffrn_standards_interval_count 0
_diffrn_standards_interval_time 0
_diffrn_standards_number 0
_exptl_absorpt_coefficient_mu 0.449
_exptl_absorpt_correction_T_max 0.9480
_exptl_absorpt_correction_T_min 0.8065
_exptl_absorpt_correction_type multi-scan
_exptl_absorpt_process_details '(<i>CrysAlis RED</i>; Oxford Diffraction, 2007)'
_exptl_crystal_colour colourless
_exptl_crystal_density_diffrn 1.407
_exptl_crystal_density_method 'not measured'
_exptl_crystal_description 'long needle'
_exptl_crystal_F_000 288
_exptl_crystal_size_max 0.50
_exptl_crystal_size_mid 0.24
_exptl_crystal_size_min 0.12
_refine_diff_density_max 0.242
_refine_diff_density_min -0.508
_refine_ls_extinction_method none
_refine_ls_goodness_of_fit_ref 1.097
_refine_ls_hydrogen_treatment mixed
_refine_ls_matrix_type full
_refine_ls_number_parameters 157
_refine_ls_number_reflns 2595
_refine_ls_number_restraints 0
_refine_ls_restrained_S_all 1.097
_refine_ls_R_factor_all 0.0683
_refine_ls_R_factor_gt 0.0423
_refine_ls_shift/su_max 0.001
_refine_ls_shift/su_mean 0.000
_refine_ls_structure_factor_coef Fsqd
_refine_ls_weighting_details 'calc w=1/[\s^2^(Fo^2^)+(0.0498P)^2^+0.5579P] where P=(Fo^2^+2Fc^2^)/3'
_refine_ls_weighting_scheme calc
_refine_ls_wR_factor_gt 0.1017
_refine_ls_wR_factor_ref 0.1293
_reflns_number_gt 1901
_reflns_number_total 2595
_reflns_threshold_expression I>2\s(I)
_cod_data_source_file is2303.cif
_cod_data_source_block I
_cod_database_code 2218744
_cod_database_fobs_code 2218744

loop_
_symmetry_equiv_pos_as_xyz
'x, y, z'
'-x, -y, -z'

loop_
_atom_site_type_symbol
_atom_site_label
_atom_site_fract_x
_atom_site_fract_y
_atom_site_fract_z
_atom_site_U_iso_or_equiv
_atom_site_adp_type
_atom_site_calc_flag
_atom_site_refinement_flags
_atom_site_occupancy
C C1 0.3219(4) 0.2479(2) 0.6007(2) 0.0368(5) Uani d . 1
C C2 0.2137(4) 0.3650(2) 0.5986(2) 0.0407(6) Uani d . 1
H H2 0.0845 0.3889 0.5615 0.049 Uiso calc R 1
C C3 0.3008(5) 0.4452(3) 0.6522(3) 0.0477(7) Uani d . 1
H H3 0.2315 0.5244 0.6509 0.057 Uiso calc R 1
C C4 0.4906(5) 0.4074(3) 0.7075(3) 0.0471(6) Uani d . 1
C C5 0.5980(5) 0.2899(3) 0.7113(3) 0.0501(7) Uani d . 1
H H5 0.7249 0.2650 0.7504 0.060 Uiso calc R 1
C C6 0.5129(4) 0.2108(3) 0.6559(3) 0.0461(6) Uani d . 1
H H6 0.5841 0.1326 0.6558 0.055 Uiso calc R 1
C C7 0.0583(4) -0.0409(3) 0.7704(2) 0.0394(6) Uani d . 1
C C8 0.0948(5) -0.1803(3) 0.8733(2) 0.0438(6) Uani d . 1
C C9 0.0658(8) -0.2896(3) 0.8210(4) 0.0875(13) Uani d . 1
H H9A 0.1730 -0.2718 0.7408 0.105 Uiso calc R 1
H H9B -0.0842 -0.2892 0.8032 0.105 Uiso calc R 1
H H9C 0.0903 -0.3768 0.8861 0.105 Uiso calc R 1
C C10 -0.0751(6) -0.2068(4) 1.0003(3) 0.0711(10) Uani d . 1
H H10A -0.2252 -0.2043 0.9821 0.085 Uiso calc R 1
H H10B -0.0538 -0.1382 1.0333 0.085 Uiso calc R 1
H H10C -0.0535 -0.2945 1.0654 0.085 Uiso calc R 1
C C11 0.3316(6) -0.1784(4) 0.9012(3) 0.0791(11) Uani d . 1
H H11A 0.3474 -0.1092 0.9344 0.095 Uiso calc R 1
H H11B 0.4390 -0.1595 0.8209 0.095 Uiso calc R 1
H H11C 0.3583 -0.2652 0.9661 0.095 Uiso calc R 1
N N1 0.1921(4) -0.0075(2) 0.6461(2) 0.0408(5) Uani d . 1
H H1N 0.291(5) -0.055(3) 0.630(3) 0.049 Uiso d . 1
O O1 0.0027(3) 0.1924(2) 0.49806(19) 0.0521(5) Uani d . 1
O O2 0.3885(4) 0.13680(19) 0.42621(17) 0.0554(5) Uani d . 1
O O3 -0.0693(3) 0.0397(2) 0.79256(19) 0.0574(5) Uani d . 1
Cl Cl1 0.60248(18) 0.50755(8) 0.77505(9) 0.0778(3) Uani d . 1
S S1 0.21651(11) 0.14675(6) 0.52882(6) 0.0413(2) Uani d . 1

loop_
_atom_site_aniso_label
_atom_site_aniso_U_11
_atom_site_aniso_U_22
_atom_site_aniso_U_33
_atom_site_aniso_U_12
_atom_site_aniso_U_13
_atom_site_aniso_U_23
C1 0.0414(13) 0.0260(11) 0.0349(12) 0.0021(10) 0.0005(10) -0.0064(9)
C2 0.0457(14) 0.0309(12) 0.0413(13) 0.0110(10) -0.0078(11) -0.0100(10)
C3 0.0599(17) 0.0277(12) 0.0493(15) 0.0075(11) -0.0035(13) -0.0115(11)
C4 0.0610(17) 0.0320(12) 0.0430(14) -0.0069(12) -0.0048(12) -0.0102(11)
C5 0.0442(15) 0.0409(14) 0.0579(16) 0.0037(12) -0.0131(13) -0.0099(12)
C6 0.0426(14) 0.0328(13) 0.0581(16) 0.0096(11) -0.0066(12) -0.0144(12)
C7 0.0418(13) 0.0422(13) 0.0349(12) 0.0025(11) -0.0064(10) -0.0163(11)
C8 0.0531(15) 0.0386(13) 0.0346(12) 0.0026(11) -0.0068(11) -0.0092(11)
C9 0.163(4) 0.0344(16) 0.061(2) -0.001(2) -0.026(2) -0.0127(15)
C10 0.072(2) 0.074(2) 0.0448(16) 0.0038(18) 0.0027(15) -0.0050(15)
C11 0.066(2) 0.087(3) 0.060(2) 0.0057(19) -0.0204(17) 0.0012(18)
N1 0.0554(13) 0.0292(10) 0.0359(11) 0.0087(9) -0.0031(10) -0.0133(9)
O1 0.0609(12) 0.0500(11) 0.0493(11) 0.0138(9) -0.0197(9) -0.0200(9)
O2 0.0754(13) 0.0433(10) 0.0366(9) 0.0141(9) 0.0048(9) -0.0110(8)
O3 0.0613(12) 0.0543(12) 0.0489(11) 0.0205(10) 0.0008(9) -0.0175(9)
Cl1 0.1118(8) 0.0485(5) 0.0812(6) -0.0064(4) -0.0330(5) -0.0266(4)
S1 0.0536(4) 0.0328(3) 0.0340(3) 0.0090(3) -0.0047(3) -0.0110(2)

loop_
_atom_type_symbol
_atom_type_description
_atom_type_scat_dispersion_real
_atom_type_scat_dispersion_imag
_atom_type_scat_source
C C 0.0033 0.0016 'International Tables Vol C Tables 4.2.6.8 and 6.1.1.4'
H H 0.0000 0.0000 'International Tables Vol C Tables 4.2.6.8 and 6.1.1.4'
N N 0.0061 0.0033 'International Tables Vol C Tables 4.2.6.8 and 6.1.1.4'
O O 0.0106 0.0060 'International Tables Vol C Tables 4.2.6.8 and 6.1.1.4'
Cl Cl 0.1484 0.1585 'International Tables Vol C Tables 4.2.6.8 and 6.1.1.4'
S S 0.1246 0.1234 'International Tables Vol C Tables 4.2.6.8 and 6.1.1.4'

loop_
_geom_angle_atom_site_label_1
_geom_angle_atom_site_label_2
_geom_angle_atom_site_label_3
_geom_angle
C6 C1 C2 121.1(2)
C6 C1 S1 119.36(19)
C2 C1 S1 119.5(2)
C3 C2 C1 119.0(2)
C3 C2 H2 120.5
C1 C2 H2 120.5
C4 C3 C2 119.5(2)
C4 C3 H3 120.2
C2 C3 H3 120.2
C3 C4 C5 121.7(3)
C3 C4 Cl1 120.0(2)
C5 C4 Cl1 118.2(2)
C6 C5 C4 118.7(3)
C6 C5 H5 120.6
C4 C5 H5 120.6
C1 C6 C5 119.8(2)
C1 C6 H6 120.1
C5 C6 H6 120.1
O3 C7 N1 120.3(2)
O3 C7 C8 124.5(2)
N1 C7 C8 115.1(2)
C11 C8 C9 110.4(3)
C11 C8 C10 109.3(3)
C9 C8 C10 110.1(3)
C11 C8 C7 108.0(2)
C9 C8 C7 110.1(2)
C10 C8 C7 109.0(2)
C8 C9 H9A 109.5
C8 C9 H9B 109.5
H9A C9 H9B 109.5
C8 C9 H9C 109.5
H9A C9 H9C 109.5
H9B C9 H9C 109.5
C8 C10 H10A 109.5
C8 C10 H10B 109.5
H10A C10 H10B 109.5
C8 C10 H10C 109.5
H10A C10 H10C 109.5
H10B C10 H10C 109.5
C8 C11 H11A 109.5
C8 C11 H11B 109.5
H11A C11 H11B 109.5
C8 C11 H11C 109.5
H11A C11 H11C 109.5
H11B C11 H11C 109.5
C7 N1 S1 123.41(18)
C7 N1 H1N 123(2)
S1 N1 H1N 112(2)
O1 S1 O2 118.95(12)
O1 S1 N1 110.80(12)
O2 S1 N1 103.81(11)
O1 S1 C1 108.91(12)
O2 S1 C1 109.30(12)
N1 S1 C1 103.99(11)

loop_
_geom_bond_atom_site_label_1
_geom_bond_atom_site_label_2
_geom_bond_distance
C1 C6 1.378(4)
C1 C2 1.391(3)
C1 S1 1.763(3)
C2 C3 1.380(4)
C2 H2 0.9300
C3 C4 1.374(4)
C3 H3 0.9300
C4 C5 1.387(4)
C4 Cl1 1.736(3)
C5 C6 1.379(4)
C5 H5 0.9300
C6 H6 0.9300
C7 O3 1.208(3)
C7 N1 1.389(3)
C7 C8 1.525(3)
C8 C11 1.518(4)
C8 C9 1.520(4)
C8 C10 1.523(4)
C9 H9A 0.9600
C9 H9B 0.9600
C9 H9C 0.9600
C10 H10A 0.9600
C10 H10B 0.9600
C10 H10C 0.9600
C11 H11A 0.9600
C11 H11B 0.9600
C11 H11C 0.9600
N1 S1 1.649(2)
N1 H1N 0.82(3)
O1 S1 1.419(2)
O2 S1 1.4354(19)

loop_
_geom_hbond_atom_site_label_D
_geom_hbond_atom_site_label_H
_geom_hbond_atom_site_label_A
_geom_hbond_site_symmetry_A
_geom_hbond_distance_DH
_geom_hbond_distance_HA
_geom_hbond_distance_DA
_geom_hbond_angle_DHA
N1 H1N O2 2_656 0.82(3) 2.19(3) 2.986(3) 165(3)

loop_
_geom_torsion_atom_site_label_1
_geom_torsion_atom_site_label_2
_geom_torsion_atom_site_label_3
_geom_torsion_atom_site_label_4
_geom_torsion
C6 C1 C2 C3 0.3(4)
S1 C1 C2 C3 -178.41(19)
C1 C2 C3 C4 -0.6(4)
C2 C3 C4 C5 -0.1(4)
C2 C3 C4 Cl1 179.8(2)
C3 C4 C5 C6 1.0(4)
Cl1 C4 C5 C6 -178.9(2)
C2 C1 C6 C5 0.6(4)
S1 C1 C6 C5 179.4(2)
C4 C5 C6 C1 -1.3(4)
O3 C7 C8 C11 -111.5(3)
N1 C7 C8 C11 65.7(3)
O3 C7 C8 C9 127.9(3)
N1 C7 C8 C9 -54.8(3)
O3 C7 C8 C10 7.1(4)
N1 C7 C8 C10 -175.6(2)
O3 C7 N1 S1 9.2(4)
C8 C7 N1 S1 -168.17(19)
C7 N1 S1 O1 -57.7(2)
C7 N1 S1 O2 173.5(2)
C7 N1 S1 C1 59.2(2)
C6 C1 S1 O1 170.94(19)
C2 C1 S1 O1 -10.3(2)
C6 C1 S1 O2 -57.6(2)
C2 C1 S1 O2 121.2(2)
C6 C1 S1 N1 52.8(2)
C2 C1 S1 N1 -128.5(2)

loop_
_cod_related_entry_id
_cod_related_entry_database
_cod_related_entry_code
1 ChemSpider 24740237
